data_4118280
loop_
_publ_author_name
'Christopher R. Jones'
'Pranjal K. Baruah'
'Amber L. Thompson'
'Steve Scheiner'
'Martin D. Smith'

_publ_contact_author 'Martin D. Smith'
_publ_contact_author_email martin.smith@chem.ox.ac.uk
_publ_contact_author_fax '+44 1865 285002'
_publ_contact_author_phone '+44 1865 285103'
_publ_section_title
;
 Can a C-H...O Interaction Be a Determinant of Conformation?
;
_journal_name_full 'Journal of the American Chemical Society'
_journal_page_first 12064
_journal_page_last 12071
_journal_paper_doi 10.1021/ja301318a
_journal_volume 134
_journal_year 2012
_chemical_absolute_configuration
;
 2027 Friedel pairs were averaged for the refinement.
;
_chemical_formula_moiety 'C15 H18 F4 N2 O2'
_chemical_formula_sum 'C15 H18 F4 N2 O2'
_chemical_formula_weight 334.31
_space_group_IT_number 4
_symmetry_cell_setting monoclinic
_symmetry_space_group_name_Hall 'P 2yb'
_symmetry_space_group_name_H-M 'P 1 21 1'
_atom_sites_solution_hydrogens geom
_atom_sites_solution_primary direct
_atom_sites_solution_secondary difmap
_audit_creation_method SHELXL-97
_cell_angle_alpha 90.00
_cell_angle_beta 101.110(2)
_cell_angle_gamma 90.00
_cell_formula_units_Z 4
_cell_length_a 7.0555(2)
_cell_length_b 17.1622(6)
_cell_length_c 13.3154(4)
_cell_measurement_reflns_used 9510
_cell_measurement_temperature 180(2)
_cell_measurement_theta_max 25.03
_cell_measurement_theta_min 1.02
_cell_volume 1582.12(9)
_computing_cell_refinement 'HKL Scalepack (Otwinowski & Minor 1997)'
_computing_data_collection 'Collect (Nonius B.V. 1998)'
_computing_data_reduction
;
 HKL Denzo and Scalepack (Otwinowski & Minor 1997)
;
_computing_publication_material 'SHELXL-97 (Sheldrick 1997)'
_computing_structure_refinement 'SHELXL-97 (Sheldrick 1997)'
_computing_structure_solution 'SIR-92 (Altomare et al. 1994)'
_diffrn_ambient_temperature 180(2)
_diffrn_measured_fraction_theta_full 0.994
_diffrn_measured_fraction_theta_max 0.994
_diffrn_measurement_device_type 'Nonius Kappa CCD'
_diffrn_measurement_method 'Thin slice \w and \f scans'
_diffrn_radiation_source 'fine-focus sealed tube'
_diffrn_radiation_type MoK\a
_diffrn_radiation_wavelength 0.71073
_diffrn_reflns_av_R_equivalents 0.0496
_diffrn_reflns_av_sigmaI/netI 0.0435
_diffrn_reflns_limit_h_max 8
_diffrn_reflns_limit_h_min -8
_diffrn_reflns_limit_k_max 19
_diffrn_reflns_limit_k_min -20
_diffrn_reflns_limit_l_max 15
_diffrn_reflns_limit_l_min -15
_diffrn_reflns_number 10639
_diffrn_reflns_theta_full 25.02
_diffrn_reflns_theta_max 25.02
_diffrn_reflns_theta_min 3.59
_exptl_absorpt_coefficient_mu 0.125
_exptl_absorpt_correction_T_max 0.996
_exptl_absorpt_correction_T_min 0.912
_exptl_absorpt_correction_type multi-scan
_exptl_absorpt_process_details
;
 multi-scan from symmetry-related measurements 
 Sortav (Blessing 1995)
;
_exptl_crystal_colour colourless
_exptl_crystal_density_diffrn 1.404
_exptl_crystal_description block
_exptl_crystal_F_000 696
_exptl_crystal_size_max 0.16
_exptl_crystal_size_mid 0.10
_exptl_crystal_size_min 0.07
_refine_diff_density_max 0.411
_refine_diff_density_min -0.295
_refine_diff_density_rms 0.050
_refine_ls_abs_structure_details 'Flack H D (1983), Acta Cryst. A39, 876-881'
_refine_ls_abs_structure_Flack 0.4(11)
_refine_ls_extinction_method none
_refine_ls_goodness_of_fit_ref 1.066
_refine_ls_hydrogen_treatment constr
_refine_ls_matrix_type full
_refine_ls_number_parameters 417
_refine_ls_number_reflns 2888
_refine_ls_number_restraints 1
_refine_ls_restrained_S_all 1.066
_refine_ls_R_factor_all 0.0644
_refine_ls_R_factor_gt 0.0492
_refine_ls_shift/su_max 0.000
_refine_ls_shift/su_mean 0.000
_refine_ls_structure_factor_coef Fsqd
_refine_ls_weighting_details 'calc w=1/[\s^2^(Fo^2^)+(0.0538P)^2^+0.7706P] where P=(Fo^2^+2Fc^2^)/3'
_refine_ls_weighting_scheme calc
_refine_ls_wR_factor_gt 0.1094
_refine_ls_wR_factor_ref 0.1179
_reflns_number_gt 2419
_reflns_number_total 2888
_reflns_threshold_expression >2sigma(I)
_oxford_structure_analysis_title ms0810
_cod_data_source_file ja301318a_si_002_1.cif
_cod_data_source_block 2
_cod_database_code 4118280

loop_
_symmetry_equiv_pos_as_xyz
'x, y, z'
'-x, y+1/2, -z'

loop_
_atom_site_label
_atom_site_type_symbol
_atom_site_fract_x
_atom_site_fract_y
_atom_site_fract_z
_atom_site_U_iso_or_equiv
_atom_site_adp_type
_atom_site_occupancy
_atom_site_symmetry_multiplicity
_atom_site_calc_flag
_atom_site_refinement_flags
F1_1 F 0.4625(4) 0.29943(15) 0.71022(19) 0.0506(8) Uani 1 1 d .
O1_1 O 0.1741(4) 0.32780(17) 0.2372(2) 0.0374(7) Uani 1 1 d .
N1_1 N 0.2370(5) 0.2025(2) 0.3463(3) 0.0328(8) Uani 1 1 d .
H1_1 H 0.1870 0.2065 0.2806 0.039 Uiso 1 1 calc R
C1_1 C 0.4923(8) 0.3613(3) 0.6551(3) 0.0421(11) Uani 1 1 d .
F2_1 F 0.6851(5) 0.3711(2) 0.6722(2) 0.0653(9) Uani 1 1 d .
O2_1 O 0.3168(5) 0.11145(18) 0.4729(2) 0.0441(8) Uani 1 1 d .
N2_1 N -0.0083(6) 0.4288(2) -0.0039(3) 0.0402(9) Uani 1 1 d .
C2_1 C 0.4054(6) 0.3535(3) 0.5440(3) 0.0317(9) Uani 1 1 d .
F3_1 F 0.4262(6) 0.42339(18) 0.6977(2) 0.0715(10) Uani 1 1 d .
C3_1 C 0.3764(6) 0.4196(2) 0.4836(3) 0.0325(10) Uani 1 1 d .
H3_1 H 0.4098 0.4692 0.5133 0.039 Uiso 1 1 calc R
F4_1 F 0.1367(5) 0.09603(18) 0.2083(2) 0.0579(8) Uani 1 1 d .
C4_1 C 0.2985(6) 0.4139(3) 0.3797(3) 0.0330(10) Uani 1 1 d .
H4_1 H 0.2766 0.4593 0.3384 0.040 Uiso 1 1 calc R
C5_1 C 0.2534(6) 0.3410(2) 0.3374(3) 0.0301(9) Uani 1 1 d .
C6_1 C 0.2860(6) 0.2733(2) 0.3979(3) 0.0285(9) Uani 1 1 d .
C7_1 C 0.3608(6) 0.2799(3) 0.5013(3) 0.0309(9) Uani 1 1 d .
H7_1 H 0.3819 0.2347 0.5431 0.037 Uiso 1 1 calc R
C8_1 C 0.1371(7) 0.3937(3) 0.1688(3) 0.0351(10) Uani 1 1 d .
H8A_1 H 0.2581 0.4229 0.1685 0.042 Uiso 1 1 calc R
H8B_1 H 0.0427 0.4294 0.1909 0.042 Uiso 1 1 calc R
C9_1 C 0.0571(6) 0.3622(3) 0.0633(3) 0.0367(10) Uani 1 1 d .
H9_1 H -0.0536 0.3264 0.0659 0.044 Uiso 1 1 calc R
C10_1 C 0.2090(9) 0.3207(4) 0.0154(4) 0.0649(17) Uani 1 1 d .
H10A_1 H 0.3277 0.3108 0.0670 0.078 Uiso 1 1 calc R
H10B_1 H 0.1590 0.2704 -0.0154 0.078 Uiso 1 1 calc R
C11_1 C 0.2482(9) 0.3768(5) -0.0659(4) 0.077(2) Uani 1 1 d .
H11A_1 H 0.3485 0.4153 -0.0370 0.093 Uiso 1 1 calc R
H11B_1 H 0.2896 0.3489 -0.1230 0.093 Uiso 1 1 calc R
C12_1 C 0.0562(8) 0.4153(4) -0.1004(4) 0.0596(15) Uani 1 1 d .
H12A_1 H 0.0694 0.4649 -0.1363 0.071 Uiso 1 1 calc R
H12B_1 H -0.0343 0.3807 -0.1461 0.071 Uiso 1 1 calc R
C13_1 C 0.2564(6) 0.1297(2) 0.3836(3) 0.0312(10) Uani 1 1 d .
C14_1 C 0.2015(7) 0.0661(3) 0.3053(4) 0.0405(11) Uani 1 1 d .
H14A_1 H 0.3150 0.0324 0.3045 0.049 Uiso 1 1 calc R
H14B_1 H 0.0987 0.0335 0.3250 0.049 Uiso 1 1 calc R
C15_1 C -0.2109(8) 0.4457(4) -0.0165(5) 0.0689(17) Uani 1 1 d .
H15A_1 H -0.2396 0.4942 -0.0554 0.103 Uiso 1 1 calc R
H15B_1 H -0.2458 0.4515 0.0508 0.103 Uiso 1 1 calc R
H15C_1 H -0.2855 0.4030 -0.0537 0.103 Uiso 1 1 calc R
F1_2 F -0.3722(6) 0.2180(2) 0.0107(2) 0.0763(11) Uani 1 1 d .
O1_2 O -0.1914(4) 0.19902(18) 0.4904(2) 0.0353(7) Uani 1 1 d .
N1_2 N -0.2219(5) 0.3219(2) 0.3741(3) 0.0302(8) Uani 1 1 d .
H1_2 H -0.1767 0.3202 0.4405 0.036 Uiso 1 1 calc R
C1_2 C -0.3865(9) 0.1553(3) 0.0652(4) 0.0503(13) Uani 1 1 d .
F2_2 F -0.2971(9) 0.0982(3) 0.0322(2) 0.134(2) Uani 1 1 d .
O2_2 O -0.3162(5) 0.40828(19) 0.2424(2) 0.0445(8) Uani 1 1 d .
N2_2 N -0.1753(5) 0.1036(2) 0.7388(2) 0.0328(8) Uani 1 1 d .
C2_2 C -0.3364(6) 0.1660(3) 0.1779(3) 0.0337(10) Uani 1 1 d .
F3_2 F -0.5747(7) 0.1365(3) 0.0341(3) 0.1082(17) Uani 1 1 d .
C3_2 C -0.3200(6) 0.1013(3) 0.2397(3) 0.0356(10) Uani 1 1 d .
H3_2 H -0.3407 0.0508 0.2105 0.043 Uiso 1 1 calc R
F4_2 F -0.1013(4) 0.43638(18) 0.5018(2) 0.0562(8) Uani 1 1 d .
C4_2 C -0.2731(6) 0.1103(3) 0.3449(3) 0.0339(10) Uani 1 1 d .
H4_2 H -0.2622 0.0657 0.3879 0.041 Uiso 1 1 calc R
C5_2 C -0.2421(6) 0.1835(2) 0.3877(3) 0.0302(9) Uani 1 1 d .
C6_2 C -0.2592(6) 0.2497(3) 0.3248(3) 0.0289(9) Uani 1 1 d .
C7_2 C -0.3084(6) 0.2406(3) 0.2194(3) 0.0318(10) Uani 1 1 d .
H7_2 H -0.3228 0.2850 0.1759 0.038 Uiso 1 1 calc R
C8_2 C -0.1909(7) 0.1340(3) 0.5591(3) 0.0341(10) Uani 1 1 d .
H8A_2 H -0.0956 0.0945 0.5469 0.041 Uiso 1 1 calc R
H8B_2 H -0.3202 0.1093 0.5478 0.041 Uiso 1 1 calc R
C9_2 C -0.1381(6) 0.1650(3) 0.6671(3) 0.0334(10) Uani 1 1 d .
H9_2 H -0.2180 0.2120 0.6745 0.040 Uiso 1 1 calc R
C10_2 C 0.0757(7) 0.1846(4) 0.7008(4) 0.0577(15) Uani 1 1 d .
H10A_2 H 0.1476 0.1716 0.6461 0.069 Uiso 1 1 calc R
H10B_2 H 0.0930 0.2407 0.7172 0.069 Uiso 1 1 calc R
C11_2 C 0.1465(7) 0.1351(4) 0.7957(3) 0.0520(13) Uani 1 1 d .
H11A_2 H 0.2083 0.0865 0.7782 0.062 Uiso 1 1 calc R
H11B_2 H 0.2392 0.1642 0.8475 0.062 Uiso 1 1 calc R
C12_2 C -0.0382(7) 0.1180(3) 0.8335(3) 0.0427(11) Uani 1 1 d .
H12A_2 H -0.0237 0.0717 0.8786 0.051 Uiso 1 1 calc R
H12B_2 H -0.0781 0.1631 0.8709 0.051 Uiso 1 1 calc R
C13_2 C -0.2471(6) 0.3941(2) 0.3318(3) 0.0322(10) Uani 1 1 d .
C14_2 C -0.1812(7) 0.4607(3) 0.4034(4) 0.0422(11) Uani 1 1 d .
H14A_2 H -0.0842 0.4916 0.3760 0.051 Uiso 1 1 calc R
H14B_2 H -0.2928 0.4951 0.4061 0.051 Uiso 1 1 calc R
C15_2 C -0.3753(7) 0.1037(3) 0.7545(4) 0.0469(12) Uani 1 1 d .
H15A_2 H -0.3922 0.0621 0.8025 0.070 Uiso 1 1 calc R
H15B_2 H -0.4631 0.0949 0.6890 0.070 Uiso 1 1 calc R
H15C_2 H -0.4044 0.1541 0.7826 0.070 Uiso 1 1 calc R

loop_
_atom_site_aniso_label
_atom_site_aniso_U_11
_atom_site_aniso_U_22
_atom_site_aniso_U_33
_atom_site_aniso_U_23
_atom_site_aniso_U_13
_atom_site_aniso_U_12
F1_1 0.078(2) 0.0392(16) 0.0315(13) 0.0070(12) 0.0029(13) -0.0073(14)
O1_1 0.0512(19) 0.0284(16) 0.0293(16) 0.0069(13) -0.0005(13) -0.0028(14)
N1_1 0.040(2) 0.028(2) 0.0281(18) 0.0032(16) 0.0016(14) -0.0021(17)
C1_1 0.063(3) 0.031(2) 0.031(2) -0.001(2) 0.007(2) -0.002(2)
F2_1 0.060(2) 0.079(2) 0.0490(17) 0.0037(16) -0.0078(14) -0.0220(17)
O2_1 0.058(2) 0.0324(18) 0.0381(18) 0.0066(15) 0.0011(15) -0.0041(16)
N2_1 0.041(2) 0.046(2) 0.0318(18) 0.0083(18) 0.0035(15) 0.0048(18)
C2_1 0.037(2) 0.027(2) 0.031(2) 0.0018(18) 0.0063(17) 0.0009(19)
F3_1 0.129(3) 0.0467(18) 0.0367(15) -0.0091(14) 0.0094(16) 0.022(2)
C3_1 0.040(3) 0.024(2) 0.036(2) -0.0046(19) 0.0119(18) -0.0015(19)
F4_1 0.087(2) 0.0434(16) 0.0383(15) -0.0072(13) -0.0017(14) -0.0049(16)
C4_1 0.034(2) 0.030(2) 0.036(2) 0.0052(19) 0.0089(18) 0.0035(19)
C5_1 0.032(2) 0.032(2) 0.025(2) 0.0017(18) 0.0028(17) 0.0025(18)
C6_1 0.030(2) 0.024(2) 0.032(2) -0.0002(18) 0.0073(17) -0.0016(17)
C7_1 0.035(2) 0.027(2) 0.029(2) 0.0053(18) 0.0043(17) 0.0031(18)
C8_1 0.042(3) 0.031(2) 0.032(2) 0.0097(18) 0.0044(18) 0.0021(19)
C9_1 0.039(2) 0.039(3) 0.030(2) 0.005(2) 0.0031(18) -0.002(2)
C10_1 0.074(4) 0.071(4) 0.044(3) -0.006(3) -0.002(3) 0.030(3)
C11_1 0.060(4) 0.124(6) 0.051(3) -0.001(4) 0.020(3) 0.013(4)
C12_1 0.066(4) 0.079(4) 0.035(3) 0.014(3) 0.013(2) 0.001(3)
C13_1 0.028(2) 0.029(2) 0.036(2) 0.0010(19) 0.0037(17) -0.0017(18)
C14_1 0.044(3) 0.032(2) 0.043(3) -0.004(2) 0.002(2) -0.001(2)
C15_1 0.054(4) 0.085(5) 0.066(4) 0.015(3) 0.005(3) 0.017(3)
F1_2 0.141(3) 0.058(2) 0.0300(16) 0.0026(15) 0.0168(17) -0.021(2)
O1_2 0.0467(18) 0.0306(16) 0.0266(15) 0.0024(12) 0.0024(12) -0.0030(14)
N1_2 0.036(2) 0.0275(19) 0.0254(17) 0.0003(15) 0.0028(14) -0.0025(15)
C1_2 0.077(4) 0.039(3) 0.033(3) -0.006(2) 0.007(2) -0.002(3)
F2_2 0.246(6) 0.120(4) 0.0302(17) -0.008(2) 0.015(2) 0.108(4)
O2_2 0.060(2) 0.0373(19) 0.0348(18) 0.0070(15) 0.0067(15) 0.0034(16)
N2_2 0.036(2) 0.0352(19) 0.0268(17) 0.0045(16) 0.0051(14) -0.0004(16)
C2_2 0.039(2) 0.038(3) 0.025(2) -0.0001(18) 0.0067(17) 0.002(2)
F3_2 0.125(4) 0.140(4) 0.046(2) 0.004(2) -0.015(2) -0.061(3)
C3_2 0.046(3) 0.032(2) 0.031(2) 0.001(2) 0.0107(18) -0.002(2)
F4_2 0.076(2) 0.0451(16) 0.0417(15) -0.0079(14) -0.0020(14) -0.0013(15)
C4_2 0.045(3) 0.026(2) 0.032(2) 0.0058(19) 0.0112(19) 0.001(2)
C5_2 0.031(2) 0.034(2) 0.026(2) 0.0018(18) 0.0073(17) 0.0017(18)
C6_2 0.025(2) 0.030(2) 0.031(2) -0.0019(19) 0.0055(16) -0.0004(18)
C7_2 0.036(2) 0.030(2) 0.030(2) 0.0048(18) 0.0083(17) 0.0024(19)
C8_2 0.045(3) 0.028(2) 0.029(2) 0.0113(18) 0.0055(18) 0.002(2)
C9_2 0.041(2) 0.029(2) 0.030(2) 0.0025(18) 0.0074(18) -0.0030(19)
C10_2 0.049(3) 0.080(4) 0.042(3) 0.001(3) 0.003(2) -0.025(3)
C11_2 0.045(3) 0.073(4) 0.033(2) -0.008(2) -0.004(2) -0.002(3)
C12_2 0.055(3) 0.044(3) 0.027(2) 0.001(2) 0.0018(19) 0.002(2)
C13_2 0.032(2) 0.030(2) 0.036(2) 0.0029(19) 0.0099(18) 0.0011(19)
C14_2 0.051(3) 0.036(3) 0.040(3) 0.003(2) 0.011(2) -0.001(2)
C15_2 0.047(3) 0.047(3) 0.049(3) 0.003(2) 0.017(2) -0.005(2)

loop_
_atom_type_symbol
_atom_type_description
_atom_type_scat_dispersion_real
_atom_type_scat_dispersion_imag
_atom_type_scat_source
C C 0.0033 0.0016 'International Tables Vol C Tables 4.2.6.8 and 6.1.1.4'
H H 0.0000 0.0000 'International Tables Vol C Tables 4.2.6.8 and 6.1.1.4'
F F 0.0171 0.0103 'International Tables Vol C Tables 4.2.6.8 and 6.1.1.4'
N N 0.0061 0.0033 'International Tables Vol C Tables 4.2.6.8 and 6.1.1.4'
O O 0.0106 0.0060 'International Tables Vol C Tables 4.2.6.8 and 6.1.1.4'

loop_
_geom_angle_atom_site_label_1
_geom_angle_atom_site_label_2
_geom_angle_atom_site_label_3
_geom_angle
C5_1 O1_1 C8_1 118.5(3)
C13_1 N1_1 C6_1 128.7(3)
C13_1 N1_1 H1_1 115.6
C6_1 N1_1 H1_1 115.6
F1_1 C1_1 F3_1 107.3(3)
F1_1 C1_1 F2_1 105.6(4)
F3_1 C1_1 F2_1 104.6(4)
F1_1 C1_1 C2_1 113.4(4)
F3_1 C1_1 C2_1 112.5(4)
F2_1 C1_1 C2_1 112.8(4)
C15_1 N2_1 C12_1 113.6(4)
C15_1 N2_1 C9_1 114.7(4)
C12_1 N2_1 C9_1 107.3(4)
C3_1 C2_1 C7_1 120.6(4)
C3_1 C2_1 C1_1 119.3(4)
C7_1 C2_1 C1_1 120.0(4)
C2_1 C3_1 C4_1 120.5(4)
C2_1 C3_1 H3_1 119.8
C4_1 C3_1 H3_1 119.8
C5_1 C4_1 C3_1 119.0(4)
C5_1 C4_1 H4_1 120.5
C3_1 C4_1 H4_1 120.5
O1_1 C5_1 C4_1 124.7(4)
O1_1 C5_1 C6_1 114.4(4)
C4_1 C5_1 C6_1 120.9(4)
C7_1 C6_1 N1_1 124.8(4)
C7_1 C6_1 C5_1 119.4(4)
N1_1 C6_1 C5_1 115.8(3)
C6_1 C7_1 C2_1 119.5(4)
C6_1 C7_1 H7_1 120.2
C2_1 C7_1 H7_1 120.2
O1_1 C8_1 C9_1 107.2(4)
O1_1 C8_1 H8A_1 110.3
C9_1 C8_1 H8A_1 110.3
O1_1 C8_1 H8B_1 110.3
C9_1 C8_1 H8B_1 110.3
H8A_1 C8_1 H8B_1 108.5
N2_1 C9_1 C8_1 107.8(4)
N2_1 C9_1 C10_1 105.8(4)
C8_1 C9_1 C10_1 113.0(4)
N2_1 C9_1 H9_1 110.1
C8_1 C9_1 H9_1 110.1
C10_1 C9_1 H9_1 110.1
C11_1 C10_1 C9_1 104.0(5)
C11_1 C10_1 H10A_1 111.0
C9_1 C10_1 H10A_1 111.0
C11_1 C10_1 H10B_1 111.0
C9_1 C10_1 H10B_1 111.0
H10A_1 C10_1 H10B_1 109.0
C12_1 C11_1 C10_1 102.7(5)
C12_1 C11_1 H11A_1 111.2
C10_1 C11_1 H11A_1 111.2
C12_1 C11_1 H11B_1 111.2
C10_1 C11_1 H11B_1 111.2
H11A_1 C11_1 H11B_1 109.1
N2_1 C12_1 C11_1 102.5(4)
N2_1 C12_1 H12A_1 111.3
C11_1 C12_1 H12A_1 111.3
N2_1 C12_1 H12B_1 111.3
C11_1 C12_1 H12B_1 111.3
H12A_1 C12_1 H12B_1 109.2
O2_1 C13_1 N1_1 126.1(4)
O2_1 C13_1 C14_1 118.8(4)
N1_1 C13_1 C14_1 115.1(4)
F4_1 C14_1 C13_1 111.8(4)
F4_1 C14_1 H14A_1 109.3
C13_1 C14_1 H14A_1 109.3
F4_1 C14_1 H14B_1 109.3
C13_1 C14_1 H14B_1 109.3
H14A_1 C14_1 H14B_1 107.9
N2_1 C15_1 H15A_1 109.5
N2_1 C15_1 H15B_1 109.5
H15A_1 C15_1 H15B_1 109.5
N2_1 C15_1 H15C_1 109.5
H15A_1 C15_1 H15C_1 109.5
H15B_1 C15_1 H15C_1 109.5
C5_2 O1_2 C8_2 116.7(3)
C13_2 N1_2 C6_2 127.8(3)
C13_2 N1_2 H1_2 116.1
C6_2 N1_2 H1_2 116.1
F2_2 C1_2 F1_2 109.9(5)
F2_2 C1_2 F3_2 103.4(5)
F1_2 C1_2 F3_2 101.6(5)
F2_2 C1_2 C2_2 113.7(5)
F1_2 C1_2 C2_2 115.4(4)
F3_2 C1_2 C2_2 111.6(4)
C12_2 N2_2 C15_2 112.0(3)
C12_2 N2_2 C9_2 105.5(3)
C15_2 N2_2 C9_2 112.8(4)
C3_2 C2_2 C7_2 121.1(4)
C3_2 C2_2 C1_2 118.8(4)
C7_2 C2_2 C1_2 120.2(4)
C2_2 C3_2 C4_2 119.5(4)
C2_2 C3_2 H3_2 120.3
C4_2 C3_2 H3_2 120.3
C5_2 C4_2 C3_2 120.5(4)
C5_2 C4_2 H4_2 119.7
C3_2 C4_2 H4_2 119.7
O1_2 C5_2 C4_2 125.4(4)
O1_2 C5_2 C6_2 114.4(4)
C4_2 C5_2 C6_2 120.2(4)
C7_2 C6_2 C5_2 119.2(4)
C7_2 C6_2 N1_2 124.0(4)
C5_2 C6_2 N1_2 116.7(3)
C6_2 C7_2 C2_2 119.5(4)
C6_2 C7_2 H7_2 120.2
C2_2 C7_2 H7_2 120.2
O1_2 C8_2 C9_2 107.5(3)
O1_2 C8_2 H8A_2 110.2
C9_2 C8_2 H8A_2 110.2
O1_2 C8_2 H8B_2 110.2
C9_2 C8_2 H8B_2 110.2
H8A_2 C8_2 H8B_2 108.5
N2_2 C9_2 C8_2 108.8(3)
N2_2 C9_2 C10_2 104.8(4)
C8_2 C9_2 C10_2 113.9(4)
N2_2 C9_2 H9_2 109.7
C8_2 C9_2 H9_2 109.7
C10_2 C9_2 H9_2 109.7
C11_2 C10_2 C9_2 105.6(4)
C11_2 C10_2 H10A_2 110.6
C9_2 C10_2 H10A_2 110.6
C11_2 C10_2 H10B_2 110.6
C9_2 C10_2 H10B_2 110.6
H10A_2 C10_2 H10B_2 108.8
C12_2 C11_2 C10_2 102.6(4)
C12_2 C11_2 H11A_2 111.3
C10_2 C11_2 H11A_2 111.3
C12_2 C11_2 H11B_2 111.3
C10_2 C11_2 H11B_2 111.3
H11A_2 C11_2 H11B_2 109.2
N2_2 C12_2 C11_2 102.5(3)
N2_2 C12_2 H12A_2 111.3
C11_2 C12_2 H12A_2 111.3
N2_2 C12_2 H12B_2 111.3
C11_2 C12_2 H12B_2 111.3
H12A_2 C12_2 H12B_2 109.2
O2_2 C13_2 N1_2 125.6(4)
O2_2 C13_2 C14_2 118.8(4)
N1_2 C13_2 C14_2 115.5(4)
F4_2 C14_2 C13_2 112.9(4)
F4_2 C14_2 H14A_2 109.0
C13_2 C14_2 H14A_2 109.0
F4_2 C14_2 H14B_2 109.0
C13_2 C14_2 H14B_2 109.0
H14A_2 C14_2 H14B_2 107.8
N2_2 C15_2 H15A_2 109.5
N2_2 C15_2 H15B_2 109.5
H15A_2 C15_2 H15B_2 109.5
N2_2 C15_2 H15C_2 109.5
H15A_2 C15_2 H15C_2 109.5
H15B_2 C15_2 H15C_2 109.5

loop_
_geom_bond_atom_site_label_1
_geom_bond_atom_site_label_2
_geom_bond_distance
F1_1 C1_1 1.330(5)
O1_1 C5_1 1.363(5)
O1_1 C8_1 1.445(5)
N1_1 C13_1 1.343(5)
N1_1 C6_1 1.405(5)
N1_1 H1_1 0.8800
C1_1 F3_1 1.333(6)
C1_1 F2_1 1.346(6)
C1_1 C2_1 1.494(6)
O2_1 C13_1 1.224(5)
N2_1 C15_1 1.436(7)
N2_1 C12_1 1.462(6)
N2_1 C9_1 1.470(6)
C2_1 C3_1 1.382(6)
C2_1 C7_1 1.397(6)
C3_1 C4_1 1.390(6)
C3_1 H3_1 0.9500
F4_1 C14_1 1.384(5)
C4_1 C5_1 1.383(6)
C4_1 H4_1 0.9500
C5_1 C6_1 1.409(6)
C6_1 C7_1 1.381(6)
C7_1 H7_1 0.9500
C8_1 C9_1 1.509(6)
C8_1 H8A_1 0.9900
C8_1 H8B_1 0.9900
C9_1 C10_1 1.526(7)
C9_1 H9_1 1.0000
C10_1 C11_1 1.514(9)
C10_1 H10A_1 0.9900
C10_1 H10B_1 0.9900
C11_1 C12_1 1.497(8)
C11_1 H11A_1 0.9900
C11_1 H11B_1 0.9900
C12_1 H12A_1 0.9900
C12_1 H12B_1 0.9900
C13_1 C14_1 1.507(6)
C14_1 H14A_1 0.9900
C14_1 H14B_1 0.9900
C15_1 H15A_1 0.9800
C15_1 H15B_1 0.9800
C15_1 H15C_1 0.9800
F1_2 C1_2 1.312(6)
O1_2 C5_2 1.371(5)
O1_2 C8_2 1.443(5)
N1_2 C13_2 1.358(5)
N1_2 C6_2 1.403(5)
N1_2 H1_2 0.8800
C1_2 F2_2 1.288(6)
C1_2 F3_2 1.351(7)
C1_2 C2_2 1.486(6)
O2_2 C13_2 1.221(5)
N2_2 C12_2 1.454(6)
N2_2 C15_2 1.466(6)
N2_2 C9_2 1.479(5)
C2_2 C3_2 1.374(6)
C2_2 C7_2 1.394(6)
C3_2 C4_2 1.384(6)
C3_2 H3_2 0.9500
F4_2 C14_2 1.388(5)
C4_2 C5_2 1.379(6)
C4_2 H4_2 0.9500
C5_2 C6_2 1.403(6)
C6_2 C7_2 1.388(6)
C7_2 H7_2 0.9500
C8_2 C9_2 1.512(6)
C8_2 H8A_2 0.9900
C8_2 H8B_2 0.9900
C9_2 C10_2 1.526(7)
C9_2 H9_2 1.0000
C10_2 C11_2 1.525(7)
C10_2 H10A_2 0.9900
C10_2 H10B_2 0.9900
C11_2 C12_2 1.512(7)
C11_2 H11A_2 0.9900
C11_2 H11B_2 0.9900
C12_2 H12A_2 0.9900
C12_2 H12B_2 0.9900
C13_2 C14_2 1.504(6)
C14_2 H14A_2 0.9900
C14_2 H14B_2 0.9900
C15_2 H15A_2 0.9800
C15_2 H15B_2 0.9800
C15_2 H15C_2 0.9800

loop_
_geom_torsion_atom_site_label_1
_geom_torsion_atom_site_label_2
_geom_torsion_atom_site_label_3
_geom_torsion_atom_site_label_4
_geom_torsion
F1_1 C1_1 C2_1 C3_1 161.7(4)
F3_1 C1_1 C2_1 C3_1 39.7(6)
F2_1 C1_1 C2_1 C3_1 -78.4(5)
F1_1 C1_1 C2_1 C7_1 -20.6(6)
F3_1 C1_1 C2_1 C7_1 -142.6(4)
F2_1 C1_1 C2_1 C7_1 99.4(5)
C7_1 C2_1 C3_1 C4_1 1.3(6)
C1_1 C2_1 C3_1 C4_1 179.0(4)
C2_1 C3_1 C4_1 C5_1 -1.0(6)
C8_1 O1_1 C5_1 C4_1 1.3(6)
C8_1 O1_1 C5_1 C6_1 -179.4(4)
C3_1 C4_1 C5_1 O1_1 179.0(4)
C3_1 C4_1 C5_1 C6_1 -0.2(6)
C13_1 N1_1 C6_1 C7_1 -1.9(7)
C13_1 N1_1 C6_1 C5_1 178.4(4)
O1_1 C5_1 C6_1 C7_1 -178.2(4)
C4_1 C5_1 C6_1 C7_1 1.1(6)
O1_1 C5_1 C6_1 N1_1 1.5(5)
C4_1 C5_1 C6_1 N1_1 -179.1(4)
N1_1 C6_1 C7_1 C2_1 179.5(4)
C5_1 C6_1 C7_1 C2_1 -0.8(6)
C3_1 C2_1 C7_1 C6_1 -0.4(6)
C1_1 C2_1 C7_1 C6_1 -178.1(4)
C5_1 O1_1 C8_1 C9_1 177.9(3)
C15_1 N2_1 C9_1 C8_1 -96.3(5)
C12_1 N2_1 C9_1 C8_1 136.6(4)
C15_1 N2_1 C9_1 C10_1 142.6(5)
C12_1 N2_1 C9_1 C10_1 15.5(5)
O1_1 C8_1 C9_1 N2_1 171.7(3)
O1_1 C8_1 C9_1 C10_1 -71.9(5)
N2_1 C9_1 C10_1 C11_1 11.0(6)
C8_1 C9_1 C10_1 C11_1 -106.6(5)
C9_1 C10_1 C11_1 C12_1 -32.6(6)
C15_1 N2_1 C12_1 C11_1 -163.9(6)
C9_1 N2_1 C12_1 C11_1 -36.1(6)
C10_1 C11_1 C12_1 N2_1 42.2(6)
C6_1 N1_1 C13_1 O2_1 2.4(7)
C6_1 N1_1 C13_1 C14_1 -176.1(4)
O2_1 C13_1 C14_1 F4_1 -179.8(4)
N1_1 C13_1 C14_1 F4_1 -1.2(5)
F2_2 C1_2 C2_2 C3_2 -42.2(7)
F1_2 C1_2 C2_2 C3_2 -170.5(5)
F3_2 C1_2 C2_2 C3_2 74.2(6)
F2_2 C1_2 C2_2 C7_2 138.3(5)
F1_2 C1_2 C2_2 C7_2 10.0(7)
F3_2 C1_2 C2_2 C7_2 -105.2(5)
C7_2 C2_2 C3_2 C4_2 -0.6(7)
C1_2 C2_2 C3_2 C4_2 179.9(4)
C2_2 C3_2 C4_2 C5_2 -0.3(7)
C8_2 O1_2 C5_2 C4_2 -7.0(6)
C8_2 O1_2 C5_2 C6_2 173.9(3)
C3_2 C4_2 C5_2 O1_2 -178.7(4)
C3_2 C4_2 C5_2 C6_2 0.5(6)
O1_2 C5_2 C6_2 C7_2 179.5(3)
C4_2 C5_2 C6_2 C7_2 0.3(6)
O1_2 C5_2 C6_2 N1_2 0.4(5)
C4_2 C5_2 C6_2 N1_2 -178.8(4)
C13_2 N1_2 C6_2 C7_2 8.1(6)
C13_2 N1_2 C6_2 C5_2 -172.9(4)
C5_2 C6_2 C7_2 C2_2 -1.1(6)
N1_2 C6_2 C7_2 C2_2 177.9(4)
C3_2 C2_2 C7_2 C6_2 1.3(6)
C1_2 C2_2 C7_2 C6_2 -179.2(4)
C5_2 O1_2 C8_2 C9_2 -178.1(3)
C12_2 N2_2 C9_2 C8_2 151.2(4)
C15_2 N2_2 C9_2 C8_2 -86.3(4)
C12_2 N2_2 C9_2 C10_2 29.0(5)
C15_2 N2_2 C9_2 C10_2 151.5(4)
O1_2 C8_2 C9_2 N2_2 168.5(3)
O1_2 C8_2 C9_2 C10_2 -75.1(5)
N2_2 C9_2 C10_2 C11_2 -3.1(5)
C8_2 C9_2 C10_2 C11_2 -121.9(4)
C9_2 C10_2 C11_2 C12_2 -22.4(5)
C15_2 N2_2 C12_2 C11_2 -166.6(4)
C9_2 N2_2 C12_2 C11_2 -43.6(5)
C10_2 C11_2 C12_2 N2_2 40.2(5)
C6_2 N1_2 C13_2 O2_2 3.6(7)
C6_2 N1_2 C13_2 C14_2 -176.0(4)
O2_2 C13_2 C14_2 F4_2 -178.5(4)
N1_2 C13_2 C14_2 F4_2 1.1(6)
